data_4509981
loop_
_publ_author_name
'Hu, Bin'
'Tao, Tao'
'Bin, Zheng-Yang'
'Peng, Yu-Xin'
'Ma, Bin-Bin'
'Huang, Wei'

_publ_section_title
;
 Architectural Diversity for Anion-Mediated Self-Assembly of Four Pairs of
 Silver(I) Polymeric Isomers Having Linear andV-Shaped
 Imidazole/Thiophene/Imidazole Bridging Spacers
;
_journal_issue 1
_journal_name_full 'Crystal Growth &amp; Design'
_journal_page_first 300
_journal_paper_doi 10.1021/cg401581q
_journal_volume 14
_journal_year 2014
_chemical_formula_moiety 'C12 H11 Ag N5 S, F6 P'
_chemical_formula_sum 'C12 H11 Ag F6 N5 P S'
_chemical_formula_weight 510.16
_chemical_name_systematic
; 
 ? 
;
_space_group_IT_number 61
_symmetry_cell_setting orthorhombic
_symmetry_space_group_name_Hall '-P 2ac 2ab'
_symmetry_space_group_name_H-M 'P b c a'
_atom_sites_solution_hydrogens geom
_atom_sites_solution_primary direct
_atom_sites_solution_secondary difmap
_audit_creation_method SHELXL-97
_cell_angle_alpha 90.00
_cell_angle_beta 90.00
_cell_angle_gamma 90.00
_cell_formula_units_Z 8
_cell_length_a 13.1230(10)
_cell_length_b 20.4789(16)
_cell_length_c 13.4870(10)
_cell_measurement_reflns_used 6264
_cell_measurement_temperature 296(2)
_cell_measurement_theta_max 26.6355
_cell_measurement_theta_min 2.9395
_cell_volume 3624.6(5)
_computing_cell_refinement SMART
_computing_data_collection 'SMART (Bruker 2000)'
_computing_data_reduction 'SAINT (Bruker 2000)'
_computing_molecular_graphics SHELXTL
_computing_publication_material SHELXTL
_computing_structure_refinement 'SHELXL-97 (Sheldrick, 1997)'
_computing_structure_solution 'SHELXS-97 (Sheldrick, 1990)'
_diffrn_ambient_temperature 296(2)
_diffrn_measured_fraction_theta_full 1.000
_diffrn_measured_fraction_theta_max 1.000
_diffrn_measurement_device_type 'Bruker Smart Apex CCD area detector'
_diffrn_measurement_method '\f and \w scans'
_diffrn_radiation_monochromator graphite
_diffrn_radiation_source 'fine-focus sealed tube'
_diffrn_radiation_type MoK\a
_diffrn_radiation_wavelength 0.71073
_diffrn_reflns_av_R_equivalents 0.0871
_diffrn_reflns_av_sigmaI/netI 0.0390
_diffrn_reflns_limit_h_max 14
_diffrn_reflns_limit_h_min -15
_diffrn_reflns_limit_k_max 23
_diffrn_reflns_limit_k_min -24
_diffrn_reflns_limit_l_max 16
_diffrn_reflns_limit_l_min -15
_diffrn_reflns_number 19084
_diffrn_reflns_theta_full 25.00
_diffrn_reflns_theta_max 25.00
_diffrn_reflns_theta_min 1.99
_exptl_absorpt_coefficient_mu 1.380
_exptl_absorpt_correction_T_max 0.8743
_exptl_absorpt_correction_T_min 0.8743
_exptl_absorpt_correction_type multi-scan
_exptl_absorpt_process_details 'SADABS, Bruker(2000)'
_exptl_crystal_colour colorless
_exptl_crystal_density_diffrn 1.870
_exptl_crystal_density_method 'not measured'
_exptl_crystal_description block
_exptl_crystal_F_000 2000
_exptl_crystal_size_max 0.10
_exptl_crystal_size_mid 0.10
_exptl_crystal_size_min 0.10
_refine_diff_density_max 0.696
_refine_diff_density_min -0.774
_refine_diff_density_rms 0.095
_refine_ls_extinction_method none
_refine_ls_goodness_of_fit_ref 1.118
_refine_ls_hydrogen_treatment constr
_refine_ls_matrix_type full
_refine_ls_number_parameters 235
_refine_ls_number_reflns 3184
_refine_ls_number_restraints 12
_refine_ls_restrained_S_all 1.123
_refine_ls_R_factor_all 0.0601
_refine_ls_R_factor_gt 0.0490
_refine_ls_shift/su_max 0.001
_refine_ls_shift/su_mean 0.000
_refine_ls_structure_factor_coef Fsqd
_refine_ls_weighting_details 'calc w=1/[\s^2^(Fo^2^)+(0.0853P)^2^+2.9435P] where P=(Fo^2^+2Fc^2^)/3'
_refine_ls_weighting_scheme calc
_refine_ls_wR_factor_gt 0.1551
_refine_ls_wR_factor_ref 0.1615
_reflns_number_gt 2449
_reflns_number_total 3184
_reflns_threshold_expression >2sigma(I)
_cod_data_source_file cg401581q_si_002.cif
_cod_data_source_block 7
_cod_depositor_comments
;
The following automatic conversions were performed:

'_symmetry_cell_setting' value 'Orthorhombic' changed to
'orthorhombic' according to
/usr/data/users/saulius/automatic-downloads/current/ACS/lib/dictionaries/cif_core.dic
dictionary named 'cif_core.dic' version 2.4.2 from 2011-04-26.

Automatic conversion script
Id: cif_fix_values 2281 2013-09-26 08:29:07Z andrius 
;
_cod_database_code 4509981

loop_
_symmetry_equiv_pos_as_xyz
'x, y, z'
'-x+1/2, -y, z+1/2'
'x+1/2, -y+1/2, -z'
'-x, y+1/2, -z+1/2'
'-x, -y, -z'
'x-1/2, y, -z-1/2'
'-x-1/2, y-1/2, z'
'x, -y-1/2, z-1/2'

loop_
_atom_site_label
_atom_site_type_symbol
_atom_site_fract_x
_atom_site_fract_y
_atom_site_fract_z
_atom_site_U_iso_or_equiv
_atom_site_adp_type
_atom_site_occupancy
_atom_site_symmetry_multiplicity
_atom_site_calc_flag
_atom_site_refinement_flags
Ag1 Ag 0.61136(3) 0.23263(2) 0.36484(3) 0.0592(2) Uani 1 1 d .
C1 C 0.3785(4) 0.2658(3) 0.3733(4) 0.0450(13) Uani 1 1 d .
H1 H 0.3618 0.2223 0.3850 0.054 Uiso 1 1 calc R
C2 C 0.4625(4) 0.3538(3) 0.3467(4) 0.0600(14) Uani 1 1 d .
H2 H 0.5168 0.3824 0.3373 0.072 Uiso 1 1 calc R
C3 C 0.3642(4) 0.3715(3) 0.3492(4) 0.0611(14) Uani 1 1 d .
H3 H 0.3380 0.4133 0.3403 0.073 Uiso 1 1 calc R
C4 C 0.2036(3) 0.3114(2) 0.3809(3) 0.0433(10) Uani 1 1 d .
C5 C 0.1406(4) 0.3585(3) 0.4134(4) 0.0547(12) Uani 1 1 d .
H5 H 0.1618 0.4006 0.4290 0.066 Uiso 1 1 calc R
C6 C 0.0387(4) 0.3370(2) 0.4212(4) 0.0545(12) Uani 1 1 d .
H6 H -0.0149 0.3633 0.4422 0.065 Uiso 1 1 calc R
C7 C 0.0282(3) 0.2745(2) 0.3948(3) 0.0420(10) Uani 1 1 d .
C10 C -0.1569(4) 0.2638(2) 0.3771(3) 0.0470(12) Uani 1 1 d .
H10 H -0.1705 0.3082 0.3708 0.056 Uiso 1 1 calc R
C9 C -0.1750(4) 0.1594(2) 0.3867(4) 0.0562(13) Uani 1 1 d .
H9 H -0.2053 0.1184 0.3876 0.067 Uiso 1 1 calc R
C8 C -0.0742(4) 0.1709(2) 0.3966(4) 0.0528(12) Uani 1 1 d .
H8 H -0.0231 0.1401 0.4062 0.063 Uiso 1 1 calc R
C11 C 0.4822(7) 0.0119(3) 0.2779(6) 0.1184(16) Uani 1 1 d U
H11A H 0.5264 -0.0219 0.3018 0.178 Uiso 1 1 calc R
H11B H 0.4800 0.0106 0.2068 0.178 Uiso 1 1 calc R
H11C H 0.4148 0.0053 0.3039 0.178 Uiso 1 1 calc R
C12 C 0.5203(7) 0.0748(3) 0.3100(6) 0.1110(15) Uani 1 1 d U
F1 F 0.8002(4) 0.3860(3) 0.5387(5) 0.156(2) Uani 1 1 d .
F2 F 0.6780(8) 0.4976(3) 0.4410(7) 0.252(4) Uani 1 1 d .
F3 F 0.7457(7) 0.4827(4) 0.5828(7) 0.235(5) Uani 1 1 d .
F4 F 0.7283(10) 0.4066(5) 0.3912(7) 0.282(6) Uani 1 1 d .
F5 F 0.6403(5) 0.4133(5) 0.5266(8) 0.255(5) Uani 1 1 d .
F6 F 0.8356(7) 0.4663(7) 0.4553(10) 0.328(7) Uani 1 1 d .
N1 N 0.4718(3) 0.2875(2) 0.3601(3) 0.0469(9) Uani 1 1 d .
N2 N 0.3098(3) 0.31497(19) 0.3675(3) 0.0444(9) Uani 1 1 d .
N3 N -0.0623(3) 0.23778(18) 0.3894(3) 0.0419(9) Uani 1 1 d .
N4 N -0.2264(3) 0.2177(2) 0.3752(3) 0.0492(10) Uani 1 1 d .
N5 N 0.5477(6) 0.1223(3) 0.3300(5) 0.1106(15) Uani 1 1 d U
P1 P 0.73573(15) 0.44262(8) 0.48891(19) 0.0970(7) Uani 1 1 d .
S1 S 0.14119(10) 0.23827(6) 0.35982(9) 0.0454(3) Uani 1 1 d .

loop_
_atom_site_aniso_label
_atom_site_aniso_U_11
_atom_site_aniso_U_22
_atom_site_aniso_U_33
_atom_site_aniso_U_23
_atom_site_aniso_U_13
_atom_site_aniso_U_12
Ag1 0.0338(3) 0.0826(4) 0.0613(3) 0.0046(2) -0.00028(15) 0.00378(16)
C1 0.039(3) 0.050(3) 0.045(3) 0.001(2) -0.0014(17) 0.0025(19)
C2 0.044(3) 0.062(3) 0.074(3) 0.010(3) 0.004(2) -0.011(2)
C3 0.046(3) 0.052(3) 0.086(4) 0.015(3) 0.005(3) -0.005(2)
C4 0.037(2) 0.048(3) 0.045(2) -0.001(2) -0.0047(18) -0.0006(19)
C5 0.043(3) 0.047(3) 0.074(3) -0.010(3) 0.002(3) 0.001(2)
C6 0.040(2) 0.055(3) 0.069(3) -0.011(3) -0.001(2) 0.005(2)
C7 0.032(2) 0.054(3) 0.040(2) 0.000(2) -0.0001(18) 0.0068(19)
C10 0.037(3) 0.055(3) 0.048(3) 0.003(2) -0.0005(19) 0.004(2)
C9 0.045(3) 0.048(3) 0.075(4) -0.007(2) 0.006(2) 0.000(2)
C8 0.045(3) 0.047(3) 0.066(3) -0.007(2) 0.003(2) 0.005(2)
C11 0.159(4) 0.079(3) 0.117(3) -0.006(3) -0.014(3) -0.024(3)
C12 0.153(4) 0.072(3) 0.108(3) -0.004(3) -0.013(3) -0.025(3)
F1 0.139(4) 0.123(4) 0.207(6) -0.008(4) -0.028(4) 0.044(3)
F2 0.385(12) 0.132(5) 0.240(9) 0.054(6) -0.009(9) 0.130(7)
F3 0.276(11) 0.169(7) 0.260(9) -0.116(7) -0.077(8) 0.065(7)
F4 0.348(14) 0.266(10) 0.231(8) -0.134(8) -0.081(9) 0.153(10)
F5 0.114(4) 0.267(10) 0.383(13) 0.151(10) 0.006(6) -0.064(5)
F6 0.148(6) 0.438(17) 0.397(16) 0.159(15) 0.080(9) -0.063(9)
N1 0.031(2) 0.060(2) 0.049(2) 0.0023(18) 0.0006(15) -0.0018(17)
N2 0.035(2) 0.048(2) 0.050(2) 0.0017(17) -0.0012(15) 0.0002(17)
N3 0.034(2) 0.052(2) 0.039(2) -0.0013(17) 0.0002(15) 0.0012(16)
N4 0.032(2) 0.059(2) 0.057(2) 0.0016(18) -0.0004(16) 0.0007(17)
N5 0.153(4) 0.072(3) 0.107(3) -0.004(3) -0.013(3) -0.025(3)
P1 0.0838(13) 0.0519(9) 0.155(2) -0.0116(11) 0.0080(12) -0.0012(8)
S1 0.0331(6) 0.0501(7) 0.0529(7) -0.0062(5) 0.0013(5) 0.0018(5)

loop_
_atom_type_symbol
_atom_type_description
_atom_type_scat_dispersion_real
_atom_type_scat_dispersion_imag
_atom_type_scat_source
C C 0.0033 0.0016 'International Tables Vol C Tables 4.2.6.8 and 6.1.1.4'
H H 0.0000 0.0000 'International Tables Vol C Tables 4.2.6.8 and 6.1.1.4'
Ag Ag -0.8971 1.1015 'International Tables Vol C Tables 4.2.6.8 and 6.1.1.4'
F F 0.0171 0.0103 'International Tables Vol C Tables 4.2.6.8 and 6.1.1.4'
N N 0.0061 0.0033 'International Tables Vol C Tables 4.2.6.8 and 6.1.1.4'
P P 0.1023 0.0942 'International Tables Vol C Tables 4.2.6.8 and 6.1.1.4'
S S 0.1246 0.1234 'International Tables Vol C Tables 4.2.6.8 and 6.1.1.4'

loop_
_geom_angle_atom_site_label_1
_geom_angle_atom_site_label_2
_geom_angle_atom_site_label_3
_geom_angle
_geom_angle_site_symmetry_1
_geom_angle_site_symmetry_3
N1 Ag1 N4 156.59(17) . 1_655
N1 Ag1 N5 100.7(2) . .
N4 Ag1 N5 102.6(2) 1_655 .
N1 C1 N2 111.2(4) . .
N1 C1 H1 124.4 . .
N2 C1 H1 124.4 . .
C3 C2 N1 110.4(5) . .
C3 C2 H2 124.8 . .
N1 C2 H2 124.8 . .
C2 C3 N2 106.0(5) . .
C2 C3 H3 127.0 . .
N2 C3 H3 127.0 . .
C5 C4 N2 127.9(4) . .
C5 C4 S1 112.5(4) . .
N2 C4 S1 119.5(3) . .
C4 C5 C6 112.6(5) . .
C4 C5 H5 123.7 . .
C6 C5 H5 123.7 . .
C7 C6 C5 112.1(4) . .
C7 C6 H6 124.0 . .
C5 C6 H6 124.0 . .
C6 C7 N3 127.7(4) . .
C6 C7 S1 113.4(4) . .
N3 C7 S1 118.8(3) . .
N4 C10 N3 110.7(4) . .
N4 C10 H10 124.7 . .
N3 C10 H10 124.7 . .
C8 C9 N4 109.8(4) . .
C8 C9 H9 125.1 . .
N4 C9 H9 125.1 . .
C9 C8 N3 106.0(4) . .
C9 C8 H8 127.0 . .
N3 C8 H8 127.0 . .
C12 C11 H11A 109.5 . .
C12 C11 H11B 109.5 . .
H11A C11 H11B 109.5 . .
C12 C11 H11C 109.5 . .
H11A C11 H11C 109.5 . .
H11B C11 H11C 109.5 . .
N5 C12 C11 177.0(10) . .
C1 N1 C2 105.6(4) . .
C1 N1 Ag1 127.8(4) . .
C2 N1 Ag1 126.5(3) . .
C1 N2 C3 106.8(4) . .
C1 N2 C4 127.8(4) . .
C3 N2 C4 125.4(4) . .
C10 N3 C8 107.1(4) . .
C10 N3 C7 124.5(4) . .
C8 N3 C7 128.3(4) . .
C10 N4 C9 106.3(4) . .
C10 N4 Ag1 125.8(4) . 1_455
C9 N4 Ag1 127.8(3) . 1_455
C12 N5 Ag1 176.5(7) . .
F6 P1 F5 174.6(6) . .
F6 P1 F2 93.9(7) . .
F5 P1 F2 91.4(5) . .
F6 P1 F4 87.1(8) . .
F5 P1 F4 92.7(7) . .
F2 P1 F4 87.6(5) . .
F6 P1 F3 90.1(7) . .
F5 P1 F3 90.3(6) . .
F2 P1 F3 89.8(5) . .
F4 P1 F3 176.1(7) . .
F6 P1 F1 84.0(5) . .
F5 P1 F1 90.6(4) . .
F2 P1 F1 177.9(5) . .
F4 P1 F1 92.7(4) . .
F3 P1 F1 89.8(4) . .
C7 S1 C4 89.4(2) . .

loop_
_geom_bond_atom_site_label_1
_geom_bond_atom_site_label_2
_geom_bond_distance
_geom_bond_site_symmetry_2
Ag1 N1 2.149(4) .
Ag1 N4 2.156(4) 1_655
Ag1 N5 2.455(6) .
C1 N1 1.315(6) .
C1 N2 1.354(6) .
C1 H1 0.9300 .
C2 C3 1.340(7) .
C2 N1 1.377(7) .
C2 H2 0.9300 .
C3 N2 1.383(6) .
C3 H3 0.9300 .
C4 C5 1.344(7) .
C4 N2 1.407(6) .
C4 S1 1.730(5) .
C5 C6 1.411(7) .
C5 H5 0.9300 .
C6 C7 1.337(6) .
C6 H6 0.9300 .
C7 N3 1.408(6) .
C7 S1 1.723(4) .
C10 N4 1.313(7) .
C10 N3 1.361(7) .
C10 H10 0.9300 .
C9 C8 1.350(7) .
C9 N4 1.380(7) .
C9 H9 0.9300 .
C8 N3 1.381(6) .
C8 H8 0.9300 .
C11 C12 1.448(9) .
C11 H11A 0.9600 .
C11 H11B 0.9600 .
C11 H11C 0.9600 .
C12 N5 1.071(8) .
F1 P1 1.584(5) .
F2 P1 1.503(6) .
F3 P1 1.515(8) .
F4 P1 1.513(7) .
F5 P1 1.479(6) .
F6 P1 1.469(7) .
N4 Ag1 2.156(4) 1_455
